data_1551224
loop_
_publ_author_name
'Marinescu, Gabriela'
'Madalan, Augustin M.'
'Maxim, Catalin'
'Shova, Sergiu'
'Cl\'erac, Rodolphe'
'Andruh, Marius'

_publ_section_title
;
 Heterometallic 3d-4d coordination polymers assembled from
 trans-[Ru<sup>III</sup>(L)(CN)<sub>2</sub>]<sup>-</sup> tectons and 3d
 cations.
;
_journal_issue 41
_journal_name_full 'Dalton transactions (Cambridge, England : 2003)'
_journal_page_first 15455
_journal_page_last 15464
_journal_paper_doi 10.1039/c9dt01593k
_journal_volume 48
_journal_year 2019
_chemical_formula_sum 'C44 H55 As N4 O12.5 Ru'
_chemical_formula_weight 1015.91
_space_group_crystal_system monoclinic
_space_group_IT_number 14
_space_group_name_Hall '-P 2yn'
_space_group_name_H-M_alt 'P 1 21/n 1'
_symmetry_space_group_name_Hall '-P 2yn'
_symmetry_space_group_name_H-M 'P 1 21/n 1'
_atom_sites_solution_hydrogens mixed
_audit_creation_method SHELXL-2013
_audit_update_record
;
2019-06-03 deposited with the CCDC.    2019-06-04 downloaded from the CCDC.
;
_cell_angle_alpha 90
_cell_angle_beta 97.831(5)
_cell_angle_gamma 90
_cell_formula_units_Z 4
_cell_length_a 9.6118(6)
_cell_length_b 21.7897(12)
_cell_length_c 22.9503(17)
_cell_measurement_reflns_used 28774
_cell_measurement_temperature 173(2)
_cell_measurement_theta_max 27.4
_cell_measurement_theta_min 2.1
_cell_volume 4761.8(5)
_computing_cell_refinement X-Area
_computing_data_collection X-Area
_computing_data_reduction X-Area
_computing_structure_refinement 'SHELXL-2013 (Sheldrick, 2013)'
_computing_structure_solution 'SIR-92 (Altomare et al., 1994)'
_diffrn_ambient_temperature 173(2)
_diffrn_measured_fraction_theta_full 0.925
_diffrn_measured_fraction_theta_max 0.951
_diffrn_measurement_device_type 'STOE-IPDS II'
_diffrn_measurement_method 'omega scans'
_diffrn_radiation_type MoK\a
_diffrn_radiation_wavelength 0.71073
_diffrn_reflns_av_R_equivalents 0.1149
_diffrn_reflns_av_unetI/netI 0.1397
_diffrn_reflns_Laue_measured_fraction_full 0.925
_diffrn_reflns_Laue_measured_fraction_max 0.951
_diffrn_reflns_limit_h_max 11
_diffrn_reflns_limit_h_min -11
_diffrn_reflns_limit_k_max 25
_diffrn_reflns_limit_k_min -25
_diffrn_reflns_limit_l_max 27
_diffrn_reflns_limit_l_min -27
_diffrn_reflns_number 27689
_diffrn_reflns_point_group_measured_fraction_full 0.925
_diffrn_reflns_point_group_measured_fraction_max 0.951
_diffrn_reflns_theta_full 25.242
_diffrn_reflns_theta_max 24.998
_diffrn_reflns_theta_min 2.334
_diffrn_source 'fine-focus sealed tube'
_exptl_absorpt_coefficient_mu 1.082
_exptl_absorpt_correction_T_max 0.8701
_exptl_absorpt_correction_T_min 0.6905
_exptl_absorpt_correction_type multi-scan
_exptl_absorpt_process_details
;
[c.f. r.h. blessing, acta cryst. (1995), a51, 33-38]
;
_exptl_crystal_colour green
_exptl_crystal_density_diffrn 1.417
_exptl_crystal_density_meas ?
_exptl_crystal_description prism
_exptl_crystal_F_000 2096
_exptl_crystal_size_max 0.31
_exptl_crystal_size_mid 0.24
_exptl_crystal_size_min 0.11
_refine_diff_density_max 0.456
_refine_diff_density_min -0.764
_refine_diff_density_rms 0.092
_refine_ls_extinction_coef 0.0028(3)
_refine_ls_extinction_expression Fc^*^=kFc[1+0.001xFc^2^\l^3^/sin(2\q)]^-1/4^
_refine_ls_extinction_method SHELXL
_refine_ls_goodness_of_fit_ref 0.739
_refine_ls_hydrogen_treatment constr
_refine_ls_matrix_type full
_refine_ls_number_parameters 610
_refine_ls_number_reflns 7978
_refine_ls_number_restraints 0
_refine_ls_restrained_S_all 0.739
_refine_ls_R_factor_all 0.1235
_refine_ls_R_factor_gt 0.0539
_refine_ls_shift/su_max 0.001
_refine_ls_shift/su_mean 0.000
_refine_ls_structure_factor_coef Fsqd
_refine_ls_weighting_details 'w=1/[\s^2^(Fo^2^)+(0.0986P)^2^] where P=(Fo^2^+2Fc^2^)/3'
_refine_ls_weighting_scheme calc
_refine_ls_wR_factor_gt 0.1263
_refine_ls_wR_factor_ref 0.1616
_reflns_Friedel_coverage 0.000
_reflns_number_gt 3830
_reflns_number_total 7978
_reflns_threshold_expression 'I > 2\s(I)'
_cod_data_source_file c9dt01593k2.cif
_cod_data_source_block crystal2
_cod_depositor_comments
;
The following automatic conversions were performed:

'_exptl_crystal_density_meas' value 'not measured' was changed to '?'
- the value is perceived as not measured.

Automatic conversion script
Id: cif_fix_values 4973 2017-02-22 13:04:09Z antanas 

 Adding full bibliography for 1551223--1551228.cif.
;
_cod_original_formula_sum 'C44 H55 As N4 O12.50 Ru'
_cod_database_code 1551224
_shelx_space_group_comment
;
The symmetry employed for this shelxl refinement is uniquely defined
by the following loop, which should always be used as a source of
symmetry information in preference to the above space-group names.
They are only intended as comments.
;
_shelxl_version_number 2013-4

loop_
_space_group_symop_operation_xyz
'x, y, z'
'-x+1/2, y+1/2, -z+1/2'
'-x, -y, -z'
'x-1/2, -y-1/2, z-1/2'

loop_
_atom_site_label
_atom_site_type_symbol
_atom_site_fract_x
_atom_site_fract_y
_atom_site_fract_z
_atom_site_U_iso_or_equiv
_atom_site_adp_type
_atom_site_occupancy
_atom_site_site_symmetry_order
_atom_site_calc_flag
_atom_site_refinement_flags_posn
_atom_site_refinement_flags_adp
_atom_site_refinement_flags_occupancy
_atom_site_disorder_assembly
_atom_site_disorder_group
Ru1 Ru 0.71472(5) 0.20697(3) 0.80332(3) 0.04535(19) Uani 1 1 d . . . . .
O1 O 0.6015(5) 0.3660(3) 0.6784(3) 0.0597(14) Uani 1 1 d . . . . .
O2 O 0.6594(4) 0.2875(3) 0.7626(2) 0.0511(12) Uani 1 1 d . . . . .
O3 O 0.8784(4) 0.1922(2) 0.7596(2) 0.0489(12) Uani 1 1 d . . . . .
O4 O 1.0857(5) 0.1999(3) 0.7009(3) 0.0546(13) Uani 1 1 d . . . . .
N1 N 0.5514(6) 0.2109(3) 0.8473(3) 0.0507(15) Uani 1 1 d . . . . .
N2 N 0.7565(6) 0.1315(3) 0.8501(3) 0.0533(16) Uani 1 1 d . . . . .
N3 N 0.5243(6) 0.1382(3) 0.6965(3) 0.0575(18) Uani 1 1 d . . . . .
N4 N 0.9231(7) 0.2696(3) 0.9089(3) 0.0632(18) Uani 1 1 d . . . . .
C1 C 0.5904(7) 0.1627(4) 0.7364(4) 0.0501(19) Uani 1 1 d . . . . .
C2 C 0.8443(7) 0.2490(4) 0.8685(4) 0.0531(19) Uani 1 1 d . . . . .
C3 C 0.5730(10) 0.4087(5) 0.6306(4) 0.075(3) Uani 1 1 d . . . . .
H3A H 0.5021 0.3921 0.6014 0.112 Uiso 1 1 calc R U . . .
H3B H 0.6573 0.4159 0.6135 0.112 Uiso 1 1 calc R U . . .
H3C H 0.5405 0.4467 0.6450 0.112 Uiso 1 1 calc R U . . .
C4 C 0.4912(8) 0.3484(4) 0.7067(4) 0.053(2) Uani 1 1 d . . . . .
C5 C 0.3543(8) 0.3700(4) 0.6930(4) 0.064(2) Uani 1 1 d . . . . .
H5 H 0.3321 0.3976 0.6622 0.077 Uiso 1 1 calc R U . . .
C6 C 0.2505(9) 0.3503(5) 0.7256(5) 0.068(3) Uani 1 1 d . . . . .
H6 H 0.1592 0.3648 0.7164 0.082 Uiso 1 1 calc R U . . .
C7 C 0.2810(8) 0.3102(4) 0.7706(4) 0.061(2) Uani 1 1 d . . . . .
H7 H 0.2108 0.2983 0.7924 0.073 Uiso 1 1 calc R U . . .
C8 C 0.4189(7) 0.2861(4) 0.7850(4) 0.0515(18) Uani 1 1 d . . . . .
C9 C 0.5269(7) 0.3060(4) 0.7524(3) 0.0489(18) Uani 1 1 d . . . . .
C10 C 0.4392(8) 0.2442(4) 0.8330(4) 0.056(2) Uani 1 1 d . . . . .
H10 H 0.3670 0.2404 0.8560 0.067 Uiso 1 1 calc R U . . .
C11 C 0.5671(8) 0.1702(4) 0.8988(4) 0.061(2) Uani 1 1 d . . . . .
H11A H 0.4757 0.1606 0.9099 0.073 Uiso 1 1 calc R U . . .
H11B H 0.6231 0.1900 0.9318 0.073 Uiso 1 1 calc R U . . .
C12 C 0.6397(8) 0.1113(4) 0.8821(4) 0.060(2) Uani 1 1 d . . . . .
H12A H 0.6760 0.0883 0.9171 0.072 Uiso 1 1 calc R U . . .
H12B H 0.5743 0.0855 0.8572 0.072 Uiso 1 1 calc R U . . .
C13 C 0.8763(8) 0.1012(4) 0.8579(4) 0.0550(19) Uani 1 1 d . . . . .
H13 H 0.8856 0.0687 0.8843 0.066 Uiso 1 1 calc R U . . .
C14 C 0.9937(7) 0.1161(4) 0.8275(4) 0.0500(18) Uani 1 1 d . . . . .
C15 C 1.1166(7) 0.0795(4) 0.8434(4) 0.0533(19) Uani 1 1 d . . . . .
H15 H 1.1204 0.0515 0.8742 0.064 Uiso 1 1 calc R U . . .
C16 C 1.2294(8) 0.0863(4) 0.8128(4) 0.063(2) Uani 1 1 d . . . . .
H16 H 1.3107 0.0638 0.8243 0.075 Uiso 1 1 calc R U . . .
C17 C 1.2243(7) 0.1263(4) 0.7646(4) 0.059(2) Uani 1 1 d . . . . .
H17 H 1.3014 0.1296 0.7443 0.071 Uiso 1 1 calc R U . . .
C18 C 0.9862(7) 0.1571(4) 0.7794(3) 0.0468(17) Uani 1 1 d . . . . .
C19 C 1.1933(8) 0.2022(4) 0.6636(4) 0.061(2) Uani 1 1 d . . . . .
H19A H 1.2803 0.2143 0.6863 0.092 Uiso 1 1 calc R U . . .
H19B H 1.1679 0.2315 0.6328 0.092 Uiso 1 1 calc R U . . .
H19C H 1.2038 0.1624 0.6468 0.092 Uiso 1 1 calc R U . . .
C47 C 1.1048(7) 0.1612(4) 0.7472(4) 0.0482(18) Uani 1 1 d . . . . .
As1 As 1.27538(7) 0.46054(4) 0.89645(3) 0.0426(2) Uani 1 1 d . . . . .
C20 C 1.4209(7) 0.5019(4) 0.8631(3) 0.0451(17) Uani 1 1 d . . . . .
C21 C 1.4682(7) 0.4761(4) 0.8150(4) 0.054(2) Uani 1 1 d . . . . .
H21 H 1.4268 0.4406 0.7982 0.065 Uiso 1 1 calc R U . . .
C22 C 1.5789(8) 0.5037(4) 0.7918(4) 0.061(2) Uani 1 1 d . . . . .
H22 H 1.6113 0.4866 0.7590 0.074 Uiso 1 1 calc R U . . .
C23 C 1.6419(7) 0.5568(4) 0.8170(4) 0.054(2) Uani 1 1 d . . . . .
H23 H 1.7176 0.5744 0.8020 0.065 Uiso 1 1 calc R U . . .
C24 C 1.5912(7) 0.5827(4) 0.8642(4) 0.059(2) Uani 1 1 d . . . . .
H24 H 1.6308 0.6189 0.8804 0.071 Uiso 1 1 calc R U . . .
C25 C 1.4802(7) 0.5553(4) 0.8884(3) 0.0497(18) Uani 1 1 d . . . . .
H25 H 1.4469 0.5726 0.9209 0.060 Uiso 1 1 calc R U . . .
C26 C 1.2076(6) 0.5125(4) 0.9528(3) 0.0463(17) Uani 1 1 d . . . . .
C27 C 1.1342(7) 0.5653(4) 0.9333(4) 0.056(2) Uani 1 1 d . . . . .
H27 H 1.1142 0.5734 0.8933 0.067 Uiso 1 1 calc R U . . .
C28 C 1.0909(8) 0.6058(4) 0.9739(4) 0.057(2) Uani 1 1 d . . . . .
H28 H 1.0447 0.6418 0.9612 0.069 Uiso 1 1 calc R U . . .
C29 C 1.1165(7) 0.5925(4) 1.0323(4) 0.057(2) Uani 1 1 d . . . . .
H29 H 1.0868 0.6196 1.0594 0.068 Uiso 1 1 calc R U . . .
C30 C 1.1863(7) 0.5389(4) 1.0522(4) 0.057(2) Uani 1 1 d . . . . .
H30 H 1.2017 0.5298 1.0921 0.069 Uiso 1 1 calc R U . . .
C31 C 1.2326(7) 0.4993(4) 1.0120(4) 0.0534(19) Uani 1 1 d . . . . .
H31 H 1.2806 0.4637 1.0248 0.064 Uiso 1 1 calc R U . . .
C32 C 1.3531(7) 0.3886(4) 0.9348(3) 0.0468(17) Uani 1 1 d . . . . .
C33 C 1.4919(7) 0.3732(4) 0.9333(4) 0.0543(19) Uani 1 1 d . . . . .
H33 H 1.5462 0.3966 0.9111 0.065 Uiso 1 1 calc R U . . .
C34 C 1.5510(8) 0.3231(4) 0.9648(4) 0.061(2) Uani 1 1 d . . . . .
H34 H 1.6454 0.3137 0.9646 0.073 Uiso 1 1 calc R U . . .
C35 C 1.4702(9) 0.2876(5) 0.9960(4) 0.068(2) Uani 1 1 d . . . . .
H35 H 1.5099 0.2539 1.0168 0.082 Uiso 1 1 calc R U . . .
C36 C 1.3308(9) 0.3010(4) 0.9969(4) 0.068(2) Uani 1 1 d . . . . .
H36 H 1.2764 0.2761 1.0177 0.081 Uiso 1 1 calc R U . . .
C37 C 1.2718(8) 0.3514(4) 0.9670(4) 0.060(2) Uani 1 1 d . . . . .
H37 H 1.1779 0.3609 0.9681 0.072 Uiso 1 1 calc R U . . .
C38 C 1.1268(6) 0.4439(3) 0.8362(3) 0.0420(16) Uani 1 1 d . . . . .
C39 C 1.0439(7) 0.3918(4) 0.8368(3) 0.0494(18) Uani 1 1 d . . . . .
H39 H 1.0643 0.3628 0.8664 0.059 Uiso 1 1 calc R U . . .
C40 C 0.9301(7) 0.3828(4) 0.7929(4) 0.057(2) Uani 1 1 d . . . . .
H40 H 0.8757 0.3475 0.7930 0.069 Uiso 1 1 calc R U . . .
C41 C 0.8984(7) 0.4259(4) 0.7496(4) 0.062(2) Uani 1 1 d . . . . .
H41 H 0.8219 0.4201 0.7207 0.074 Uiso 1 1 calc R U . . .
C42 C 0.9799(9) 0.4779(5) 0.7488(5) 0.075(3) Uani 1 1 d . . . . .
H42 H 0.9584 0.5067 0.7191 0.089 Uiso 1 1 calc R U . . .
C43 C 1.0949(8) 0.4878(4) 0.7925(4) 0.061(2) Uani 1 1 d . . . . .
H43 H 1.1488 0.5232 0.7922 0.073 Uiso 1 1 calc R U . . .
O81W O 1.166(2) 0.1282(14) 1.0013(10) 0.181(11) Uani 0.56 1 d . . P A 1
H81A H 1.1224 0.0964 0.9870 0.271 Uiso 0.56 1 d R U P A 1
H81B H 1.1769 0.1498 0.9714 0.271 Uiso 0.56 1 d R U P A 1
O51W O 0.7115(14) 0.1386(9) 1.0392(6) 0.180(7) Uani 0.8 1 d . . P B 1
H51A H 0.7863 0.1556 1.0557 0.270 Uiso 0.8 1 d R U P B 1
H51B H 0.7292 0.1004 1.0414 0.270 Uiso 0.8 1 d R U P B 1
O6W O 0.9725(19) 0.4781(7) 0.5869(7) 0.135(6) Uani 0.6 1 d . . P C 1
H6WA H 0.9604 0.4405 0.5777 0.202 Uiso 0.6 1 d R U P C 1
H6WB H 0.9373 0.4976 0.5564 0.202 Uiso 0.6 1 d R U P C 1
O1W O 0.8364(6) 0.2805(3) 0.6680(3) 0.0670(16) Uani 1 1 d G . . . .
H1WA H 0.7779 0.2948 0.6891 0.100 Uiso 1 1 d G U . . .
H1WB H 0.8779 0.2496 0.6851 0.100 Uiso 1 1 d G U . . .
O82W O 1.269(3) 0.1367(13) 0.9925(10) 0.112(7) Uani 0.44 1 d G . P D 2
H82A H 1.2721 0.1178 0.9603 0.168 Uiso 0.44 1 d G U P D 2
H82B H 1.3037 0.1718 0.9871 0.168 Uiso 0.44 1 d G U P D 2
O2W O 0.6094(7) 0.2181(4) 0.6023(3) 0.091(2) Uani 1 1 d . . . . .
H2WA H 0.5549 0.2035 0.6250 0.137 Uiso 1 1 d R U . . .
H2WB H 0.6844 0.2268 0.6250 0.137 Uiso 1 1 d R U . . .
O3W O 0.9480(18) 0.3504(6) 0.5861(6) 0.156(5) Uani 1 1 d G . . E 1
H3WA H 0.9425 0.3300 0.6174 0.234 Uiso 1 1 d G U . E 1
H3WB H 0.8855 0.3780 0.5858 0.234 Uiso 1 1 d G U . E 1
O4W O 0.9621(17) 0.2107(6) 1.0203(6) 0.224(9) Uani 1 1 d . . . . .
H4WA H 0.9949 0.2462 1.0153 0.336 Uiso 1 1 d R U . . .
H4WB H 0.9945 0.1854 0.9973 0.336 Uiso 1 1 d R U . . .
O9W O 1.189(2) 0.2030(13) 0.9098(10) 0.127(9) Uani 0.4 1 d . . P . .
H9WA H 1.2594 0.2170 0.8951 0.191 Uiso 0.4 1 d R U P . .
H9WB H 1.1231 0.2281 0.8985 0.191 Uiso 0.4 1 d R U P . .
O71W O 0.729(2) 0.0082(13) 1.0182(14) 0.226(18) Uani 0.5 1 d . . P . .
H71A H 0.7093 -0.0117 1.0479 0.338 Uiso 0.5 1 d R U P . .
H71B H 0.8117 -0.0027 1.0144 0.338 Uiso 0.5 1 d R U P . .
O10W O 1.019(12) 0.007(4) 0.988(3) 0.22(2) Uani 0.5 1 d . . P . .
O72W O 0.605(3) 0.0747(15) 1.0529(14) 0.090(8) Uiso 0.25 1 d . . P F 3
O73W O 0.393(2) 0.0548(13) 0.9526(12) 0.074(7) Uiso 0.25 1 d . . P . .
O52W O 0.833(2) 0.1041(12) 1.0004(12) 0.050(6) Uiso 0.2 1 d . . P G 2

loop_
_atom_site_aniso_label
_atom_site_aniso_U_11
_atom_site_aniso_U_22
_atom_site_aniso_U_33
_atom_site_aniso_U_23
_atom_site_aniso_U_13
_atom_site_aniso_U_12
Ru1 0.0363(3) 0.0503(4) 0.0492(3) -0.0068(3) 0.0048(2) 0.0013(3)
O1 0.054(3) 0.066(4) 0.056(4) -0.001(3) -0.005(3) 0.002(3)
O2 0.037(2) 0.063(3) 0.053(3) -0.005(3) 0.003(2) 0.001(2)
O3 0.037(2) 0.056(3) 0.053(3) -0.001(2) 0.001(2) 0.005(2)
O4 0.040(2) 0.063(4) 0.063(4) -0.004(3) 0.015(2) 0.000(2)
N1 0.051(3) 0.054(4) 0.045(4) -0.012(3) 0.003(3) 0.003(3)
N2 0.049(3) 0.053(4) 0.058(4) -0.005(3) 0.010(3) 0.000(3)
N3 0.042(3) 0.071(5) 0.060(4) -0.022(4) 0.008(3) -0.004(3)
N4 0.061(4) 0.062(5) 0.061(5) -0.001(4) -0.010(3) -0.009(3)
C1 0.031(3) 0.057(5) 0.066(5) 0.004(4) 0.020(4) 0.009(3)
C2 0.047(4) 0.052(5) 0.061(5) 0.012(4) 0.009(4) 0.010(3)
C3 0.087(6) 0.075(7) 0.057(6) 0.020(5) -0.008(5) 0.006(5)
C4 0.052(4) 0.048(5) 0.056(5) -0.014(4) -0.009(4) 0.011(3)
C5 0.061(5) 0.073(6) 0.053(5) -0.018(4) -0.011(4) 0.021(4)
C6 0.051(4) 0.076(7) 0.074(7) -0.021(5) -0.003(4) 0.019(4)
C7 0.047(4) 0.068(6) 0.068(6) -0.021(4) 0.006(4) 0.014(4)
C8 0.046(4) 0.050(5) 0.058(5) -0.016(4) 0.005(3) 0.005(3)
C9 0.038(4) 0.056(5) 0.051(4) -0.013(4) 0.000(3) 0.004(3)
C10 0.046(4) 0.065(6) 0.058(5) -0.019(4) 0.014(4) 0.008(4)
C11 0.058(5) 0.066(6) 0.062(6) 0.002(4) 0.020(4) 0.006(4)
C12 0.052(4) 0.064(6) 0.064(6) -0.002(4) 0.012(4) 0.002(4)
C13 0.056(4) 0.056(5) 0.053(5) -0.005(4) 0.005(4) 0.000(4)
C14 0.048(4) 0.048(5) 0.053(5) -0.004(4) 0.005(3) 0.007(3)
C15 0.046(4) 0.056(5) 0.056(5) -0.008(4) -0.001(3) 0.010(3)
C16 0.056(5) 0.063(6) 0.067(6) -0.005(4) 0.001(4) 0.013(4)
C17 0.036(4) 0.067(6) 0.073(6) -0.021(5) 0.003(4) 0.003(4)
C18 0.037(3) 0.052(5) 0.049(5) -0.008(4) 0.000(3) -0.004(3)
C19 0.049(4) 0.071(6) 0.067(6) -0.012(5) 0.020(4) -0.007(4)
C47 0.033(3) 0.050(4) 0.060(5) -0.007(4) -0.001(3) -0.003(3)
As1 0.0347(3) 0.0493(4) 0.0442(4) 0.0009(3) 0.0065(3) -0.0010(3)
C20 0.039(3) 0.050(4) 0.044(4) 0.002(3) -0.004(3) -0.002(3)
C21 0.044(4) 0.065(6) 0.052(5) 0.002(4) 0.005(3) -0.011(3)
C22 0.051(4) 0.073(6) 0.062(6) 0.013(4) 0.018(4) -0.001(4)
C23 0.042(4) 0.064(5) 0.058(5) 0.020(4) 0.009(4) 0.001(3)
C24 0.043(4) 0.055(5) 0.075(6) 0.017(4) -0.006(4) -0.007(3)
C25 0.045(4) 0.057(5) 0.047(4) 0.007(4) 0.007(3) 0.000(3)
C26 0.030(3) 0.063(5) 0.045(4) 0.006(4) 0.003(3) 0.000(3)
C27 0.045(4) 0.081(6) 0.043(4) 0.004(4) 0.012(3) 0.004(4)
C28 0.057(4) 0.061(5) 0.057(5) 0.005(4) 0.020(4) 0.011(4)
C29 0.045(4) 0.070(6) 0.057(5) -0.004(4) 0.015(4) -0.003(4)
C30 0.049(4) 0.078(6) 0.046(4) 0.004(4) 0.006(3) 0.004(4)
C31 0.045(4) 0.064(5) 0.050(5) 0.001(4) 0.002(3) 0.010(3)
C32 0.043(4) 0.049(4) 0.049(4) -0.004(3) 0.008(3) -0.002(3)
C33 0.038(4) 0.061(5) 0.064(5) 0.000(4) 0.009(3) -0.002(3)
C34 0.044(4) 0.067(6) 0.068(6) 0.005(4) 0.000(4) 0.010(4)
C35 0.063(5) 0.077(7) 0.064(6) 0.007(5) 0.006(4) 0.014(5)
C36 0.076(5) 0.064(6) 0.068(6) 0.029(5) 0.024(4) 0.015(4)
C37 0.051(4) 0.071(6) 0.061(5) 0.019(4) 0.015(4) 0.006(4)
C38 0.034(3) 0.047(4) 0.047(4) -0.003(3) 0.011(3) -0.006(3)
C39 0.039(3) 0.060(5) 0.054(5) 0.001(4) 0.022(3) 0.004(3)
C40 0.043(4) 0.069(6) 0.059(5) -0.007(4) 0.006(4) -0.011(4)
C41 0.036(4) 0.076(6) 0.069(6) -0.013(5) -0.008(4) -0.005(4)
C42 0.068(5) 0.072(7) 0.075(7) 0.006(5) -0.019(5) 0.004(5)
C43 0.053(4) 0.052(5) 0.074(6) 0.011(4) -0.007(4) -0.010(4)
O81W 0.120(14) 0.32(4) 0.107(17) -0.028(18) 0.017(13) 0.027(19)
O51W 0.155(11) 0.30(2) 0.075(9) 0.035(10) -0.031(8) -0.078(12)
O6W 0.215(17) 0.084(11) 0.097(12) -0.034(8) -0.008(11) 0.049(10)
O1W 0.070(4) 0.072(5) 0.059(4) -0.004(3) 0.008(3) 0.010(3)
O82W 0.104(14) 0.13(2) 0.100(17) -0.013(13) -0.002(13) -0.028(14)
O2W 0.106(5) 0.110(7) 0.056(4) -0.013(4) 0.006(4) -0.036(4)
O3W 0.273(15) 0.096(9) 0.111(10) 0.005(6) 0.070(9) 0.000(8)
O4W 0.365(19) 0.119(10) 0.146(12) 0.058(8) -0.118(12) -0.101(11)
O9W 0.088(13) 0.20(3) 0.097(17) -0.048(17) 0.012(11) -0.014(14)
O71W 0.150(18) 0.22(3) 0.28(4) 0.18(3) -0.07(2) -0.089(19)
O10W 0.39(6) 0.17(4) 0.12(4) 0.00(3) 0.12(4) 0.09(4)

loop_
_atom_type_symbol
_atom_type_description
_atom_type_scat_dispersion_real
_atom_type_scat_dispersion_imag
_atom_type_scat_source
C C 0.0033 0.0016 'International Tables Vol C Tables 4.2.6.8 and 6.1.1.4'
H H 0.0000 0.0000 'International Tables Vol C Tables 4.2.6.8 and 6.1.1.4'
As As 0.0499 2.0058 'International Tables Vol C Tables 4.2.6.8 and 6.1.1.4'
N N 0.0061 0.0033 'International Tables Vol C Tables 4.2.6.8 and 6.1.1.4'
O O 0.0106 0.0060 'International Tables Vol C Tables 4.2.6.8 and 6.1.1.4'
Ru Ru -1.2594 0.8363 'International Tables Vol C Tables 4.2.6.8 and 6.1.1.4'

loop_
_geom_angle_atom_site_label_1
_geom_angle_atom_site_label_2
_geom_angle_atom_site_label_3
_geom_angle
N2 Ru1 N1 82.8(3)
N2 Ru1 O3 91.3(2)
N1 Ru1 O3 173.2(3)
N2 Ru1 O2 173.5(2)
N1 Ru1 O2 91.2(2)
O3 Ru1 O2 94.7(2)
N2 Ru1 C2 85.2(3)
N1 Ru1 C2 93.1(3)
O3 Ru1 C2 89.8(3)
O2 Ru1 C2 92.6(3)
N2 Ru1 C1 94.0(3)
N1 Ru1 C1 88.9(3)
O3 Ru1 C1 88.1(2)
O2 Ru1 C1 88.4(3)
C2 Ru1 C1 177.8(3)
C4 O1 C3 117.6(6)
C9 O2 Ru1 122.1(5)
C18 O3 Ru1 123.7(5)
C47 O4 C19 117.5(6)
C10 N1 C11 122.0(7)
C10 N1 Ru1 125.5(6)
C11 N1 Ru1 112.5(5)
C13 N2 C12 119.2(7)
C13 N2 Ru1 126.9(6)
C12 N2 Ru1 113.8(5)
N3 C1 Ru1 176.7(6)
N4 C2 Ru1 175.0(7)
O1 C3 H3A 109.5
O1 C3 H3B 109.5
H3A C3 H3B 109.5
O1 C3 H3C 109.5
H3A C3 H3C 109.5
H3B C3 H3C 109.5
O1 C4 C5 124.4(8)
O1 C4 C9 114.3(6)
C5 C4 C9 121.2(8)
C4 C5 C6 119.8(9)
C4 C5 H5 120.1
C6 C5 H5 120.1
C7 C6 C5 120.8(8)
C7 C6 H6 119.6
C5 C6 H6 119.6
C6 C7 C8 120.9(8)
C6 C7 H7 119.6
C8 C7 H7 119.6
C7 C8 C10 116.2(7)
C7 C8 C9 119.3(8)
C10 C8 C9 124.5(7)
O2 C9 C4 117.6(7)
O2 C9 C8 124.5(7)
C4 C9 C8 118.0(7)
N1 C10 C8 125.0(7)
N1 C10 H10 117.5
C8 C10 H10 117.5
N1 C11 C12 107.8(7)
N1 C11 H11A 110.1
C12 C11 H11A 110.1
N1 C11 H11B 110.1
C12 C11 H11B 110.1
H11A C11 H11B 108.5
N2 C12 C11 105.9(7)
N2 C12 H12A 110.6
C11 C12 H12A 110.6
N2 C12 H12B 110.6
C11 C12 H12B 110.6
H12A C12 H12B 108.7
N2 C13 C14 123.2(8)
N2 C13 H13 118.4
C14 C13 H13 118.4
C18 C14 C15 120.2(7)
C18 C14 C13 124.0(7)
C15 C14 C13 115.1(8)
C16 C15 C14 119.3(8)
C16 C15 H15 120.3
C14 C15 H15 120.3
C15 C16 C17 121.5(8)
C15 C16 H16 119.2
C17 C16 H16 119.2
C47 C17 C16 120.3(7)
C47 C17 H17 119.8
C16 C17 H17 119.8
O3 C18 C14 126.1(6)
O3 C18 C47 115.3(7)
C14 C18 C47 118.6(7)
O4 C19 H19A 109.5
O4 C19 H19B 109.5
H19A C19 H19B 109.5
O4 C19 H19C 109.5
H19A C19 H19C 109.5
H19B C19 H19C 109.5
O4 C47 C17 125.9(7)
O4 C47 C18 114.1(6)
C17 C47 C18 119.9(8)
C38 As1 C26 108.6(3)
C38 As1 C32 113.1(3)
C26 As1 C32 109.1(3)
C38 As1 C20 108.7(3)
C26 As1 C20 109.2(3)
C32 As1 C20 108.2(3)
C21 C20 C25 121.3(7)
C21 C20 As1 118.1(6)
C25 C20 As1 120.6(6)
C20 C21 C22 119.1(8)
C20 C21 H21 120.4
C22 C21 H21 120.4
C21 C22 C23 120.8(8)
C21 C22 H22 119.6
C23 C22 H22 119.6
C24 C23 C22 119.3(7)
C24 C23 H23 120.3
C22 C23 H23 120.3
C23 C24 C25 120.7(8)
C23 C24 H24 119.7
C25 C24 H24 119.7
C20 C25 C24 118.9(8)
C20 C25 H25 120.6
C24 C25 H25 120.6
C31 C26 C27 120.2(7)
C31 C26 As1 121.1(6)
C27 C26 As1 118.6(6)
C28 C27 C26 119.6(8)
C28 C27 H27 120.2
C26 C27 H27 120.2
C29 C28 C27 119.7(8)
C29 C28 H28 120.1
C27 C28 H28 120.1
C28 C29 C30 121.0(8)
C28 C29 H29 119.5
C30 C29 H29 119.5
C31 C30 C29 119.4(8)
C31 C30 H30 120.3
C29 C30 H30 120.3
C26 C31 C30 120.0(8)
C26 C31 H31 120.0
C30 C31 H31 120.0
C33 C32 C37 118.9(7)
C33 C32 As1 120.6(6)
C37 C32 As1 120.5(5)
C32 C33 C34 120.4(8)
C32 C33 H33 119.8
C34 C33 H33 119.8
C35 C34 C33 119.8(7)
C35 C34 H34 120.1
C33 C34 H34 120.1
C34 C35 C36 120.9(8)
C34 C35 H35 119.6
C36 C35 H35 119.6
C35 C36 C37 119.9(8)
C35 C36 H36 120.0
C37 C36 H36 120.0
C36 C37 C32 120.1(7)
C36 C37 H37 120.0
C32 C37 H37 120.0
C43 C38 C39 120.0(7)
C43 C38 As1 117.9(6)
C39 C38 As1 121.9(6)
C38 C39 C40 120.1(7)
C38 C39 H39 119.9
C40 C39 H39 119.9
C41 C40 C39 120.0(8)
C41 C40 H40 120.0
C39 C40 H40 120.0
C40 C41 C42 120.2(8)
C40 C41 H41 119.9
C42 C41 H41 119.9
C41 C42 C43 120.7(9)
C41 C42 H42 119.6
C43 C42 H42 119.6
C38 C43 C42 119.0(8)
C38 C43 H43 120.5
C42 C43 H43 120.5
H81A O81W H81B 104.5
H51A O51W H51B 104.5
H6WA O6W H6WB 104.6
H1WA O1W H1WB 109.4
H82A O82W H82B 104.5
H2WA O2W H2WB 104.5
H3WA O3W H3WB 104.5
H4WA O4W H4WB 109.5
H9WA O9W H9WB 104.5
H71A O71W H71B 104.5

loop_
_geom_bond_atom_site_label_1
_geom_bond_atom_site_label_2
_geom_bond_distance
_geom_bond_site_symmetry_2
Ru1 N2 1.974(7) .
Ru1 N1 1.981(6) .
Ru1 O3 2.003(5) .
Ru1 O2 2.024(6) .
Ru1 C2 2.030(9) .
Ru1 C1 2.053(9) .
O1 C4 1.372(10) .
O1 C3 1.436(10) .
O2 C9 1.325(8) .
O3 C18 1.318(9) .
O4 C47 1.349(10) .
O4 C19 1.430(9) .
N1 C10 1.305(10) .
N1 C11 1.467(11) .
N2 C13 1.318(10) .
N2 C12 1.491(10) .
N3 C1 1.171(10) .
N4 C2 1.201(11) .
C3 H3A 0.9600 .
C3 H3B 0.9600 .
C3 H3C 0.9600 .
C4 C5 1.393(10) .
C4 C9 1.405(12) .
C5 C6 1.394(14) .
C5 H5 0.9300 .
C6 C7 1.353(14) .
C6 H6 0.9300 .
C7 C8 1.422(10) .
C7 H7 0.9300 .
C8 C10 1.424(12) .
C8 C9 1.427(11) .
C10 H10 0.9300 .
C11 C12 1.534(11) .
C11 H11A 0.9700 .
C11 H11B 0.9700 .
C12 H12A 0.9700 .
C12 H12B 0.9700 .
C13 C14 1.441(11) .
C13 H13 0.9300 .
C14 C18 1.415(11) .
C14 C15 1.431(10) .
C15 C16 1.378(12) .
C15 H15 0.9300 .
C16 C17 1.404(13) .
C16 H16 0.9300 .
C17 C47 1.389(10) .
C17 H17 0.9300 .
C18 C47 1.444(11) .
C19 H19A 0.9600 .
C19 H19B 0.9600 .
C19 H19C 0.9600 .
As1 C38 1.882(7) .
As1 C26 1.901(8) .
As1 C32 1.901(8) .
As1 C20 1.910(7) .
C20 C21 1.370(11) .
C20 C25 1.388(11) .
C21 C22 1.391(11) .
C21 H21 0.9300 .
C22 C23 1.395(12) .
C22 H22 0.9300 .
C23 C24 1.368(12) .
C23 H23 0.9300 .
C24 C25 1.402(11) .
C24 H24 0.9300 .
C25 H25 0.9300 .
C26 C31 1.376(11) .
C26 C27 1.391(11) .
C27 C28 1.387(12) .
C27 H27 0.9300 .
C28 C29 1.361(11) .
C28 H28 0.9300 .
C29 C30 1.392(12) .
C29 H29 0.9300 .
C30 C31 1.380(12) .
C30 H30 0.9300 .
C31 H31 0.9300 .
C32 C33 1.380(10) .
C32 C37 1.403(11) .
C33 C34 1.388(12) .
C33 H33 0.9300 .
C34 C35 1.366(13) .
C34 H34 0.9300 .
C35 C36 1.374(11) .
C35 H35 0.9300 .
C36 C37 1.376(11) .
C36 H36 0.9300 .
C37 H37 0.9300 .
C38 C43 1.390(11) .
C38 C39 1.390(10) .
C39 C40 1.396(11) .
C39 H39 0.9300 .
C40 C41 1.372(13) .
C40 H40 0.9300 .
C41 C42 1.378(13) .
C41 H41 0.9300 .
C42 C43 1.404(12) .
C42 H42 0.9300 .
C43 H43 0.9300 .
O81W H81A 0.8503 .
O81W H81B 0.8499 .
O51W H51A 0.8497 .
O51W H51B 0.8494 .
O6W H6WA 0.8495 .
O6W H6WB 0.8494 .
O1W H1WA 0.8503 .
O1W H1WB 0.8498 .
O82W H82A 0.8495 .
O82W H82B 0.8505 .
O2W H2WA 0.8500 .
O2W H2WB 0.8506 .
O3W H3WA 0.8508 .
O3W H3WB 0.8497 .
O4W H4WA 0.8500 .
O4W H4WB 0.8497 .
O9W H9WA 0.8500 .
O9W H9WB 0.8500 .
O71W H71A 0.8501 .
O71W H71B 0.8500 .
O10W O10W 0.75(10) 3_757
